data_2224606
loop_
_publ_author_name
'Li, Gong-Chun'
'Song, Xiao-Ping'
'Zhang, Li-Ke'
'Cui, Jiao-Jiao'
'Yang, Feng-Ling'

_publ_section_title
;
 1,3-Bis(4-methylbenzyl)pyrimidine-2,4(1<i>H</i>,3<i>H</i>)-dione
;
_journal_coeditor_code CV2673
_journal_issue 1
_journal_name_full 'Acta Crystallographica Section E'
_journal_page_first o193
_journal_paper_doi 10.1107/S1600536809053586
_journal_volume 66
_journal_year 2010
_chemical_formula_iupac 'C20 H20 N2 O2'
_chemical_formula_moiety 'C20 H20 N2 O2'
_chemical_formula_sum 'C20 H20 N2 O2'
_chemical_formula_weight 320.38
_chemical_name_systematic
;
1,3-Bis(4-methylbenzyl)pyrimidine-2,4(1<i>H</i>,3<i>H</i>)-dione
;
_space_group_IT_number 2
_symmetry_cell_setting triclinic
_symmetry_space_group_name_Hall '-P 1'
_symmetry_space_group_name_H-M 'P -1'
_atom_sites_solution_hydrogens geom
_atom_sites_solution_primary direct
_atom_sites_solution_secondary difmap
_cell_angle_alpha 66.25(3)
_cell_angle_beta 80.79(3)
_cell_angle_gamma 71.18(3)
_cell_formula_units_Z 2
_cell_length_a 9.4182(19)
_cell_length_b 10.102(2)
_cell_length_c 10.448(2)
_cell_measurement_reflns_used 2459
_cell_measurement_temperature 293(2)
_cell_measurement_theta_max 27.9123
_cell_measurement_theta_min 2.1308
_cell_volume 860.7(4)
_computing_cell_refinement 'CrystalClear (Rigaku/MSC, 2006)'
_computing_data_collection 'CrystalClear (Rigaku/MSC, 2006)'
_computing_data_reduction 'CrystalClear (Rigaku/MSC, 2006)'
_computing_molecular_graphics 'SHELXTL (Sheldrick, 2008)'
_computing_publication_material 'SHELXTL (Sheldrick, 2008)'
_computing_structure_refinement 'SHELXL97 (Sheldrick, 2008)'
_computing_structure_solution 'SHELXS97 (Sheldrick, 2008)'
_diffrn_ambient_temperature 293(2)
_diffrn_detector_area_resol_mean 28.5714
_diffrn_measured_fraction_theta_full 0.989
_diffrn_measured_fraction_theta_max 0.989
_diffrn_measurement_device_type 'Rigaku Saturn CCD area-detector'
_diffrn_measurement_method 'phi and omega scans'
_diffrn_radiation_monochromator graphite
_diffrn_radiation_source 'fine-focus sealed tube'
_diffrn_radiation_type MoK\a
_diffrn_radiation_wavelength 0.71073
_diffrn_reflns_av_R_equivalents 0.0343
_diffrn_reflns_av_sigmaI/netI 0.0382
_diffrn_reflns_limit_h_max 11
_diffrn_reflns_limit_h_min -11
_diffrn_reflns_limit_k_max 12
_diffrn_reflns_limit_k_min -11
_diffrn_reflns_limit_l_max 12
_diffrn_reflns_limit_l_min -12
_diffrn_reflns_number 8622
_diffrn_reflns_theta_full 25.00
_diffrn_reflns_theta_max 25.00
_diffrn_reflns_theta_min 2.13
_exptl_absorpt_coefficient_mu 0.081
_exptl_absorpt_correction_T_max 0.9841
_exptl_absorpt_correction_T_min 0.9841
_exptl_absorpt_correction_type multi-scan
_exptl_absorpt_process_details '(CrystalClear; Rigaku/MSC, 2006)'
_exptl_crystal_colour colourless
_exptl_crystal_density_diffrn 1.236
_exptl_crystal_density_method 'not measured'
_exptl_crystal_description prism
_exptl_crystal_F_000 340
_exptl_crystal_size_max 0.20
_exptl_crystal_size_mid 0.20
_exptl_crystal_size_min 0.20
_refine_diff_density_max 0.142
_refine_diff_density_min -0.173
_refine_ls_extinction_method none
_refine_ls_goodness_of_fit_ref 1.268
_refine_ls_hydrogen_treatment constr
_refine_ls_matrix_type full
_refine_ls_number_parameters 219
_refine_ls_number_reflns 3001
_refine_ls_restrained_S_all 1.268
_refine_ls_R_factor_all 0.1056
_refine_ls_R_factor_gt 0.0883
_refine_ls_shift/su_max 0.000
_refine_ls_shift/su_mean 0.000
_refine_ls_structure_factor_coef Fsqd
_refine_ls_weighting_details 'calc w=1/[\s^2^(Fo^2^)+(0.0409P)^2^+0.3734P] where P=(Fo^2^+2Fc^2^)/3'
_refine_ls_weighting_scheme calc
_refine_ls_wR_factor_gt 0.1528
_refine_ls_wR_factor_ref 0.1605
_reflns_number_gt 2529
_reflns_number_total 3001
_reflns_threshold_expression I>2sigma(I)
_cod_data_source_file cv2673.cif
_cod_data_source_block I
_cod_depositor_comments
;
The following automatic conversions were performed:
'_symmetry_cell_setting' value 'Triclinic' changed to 'triclinic'
according to '/home/saulius/struct/CIF-dictionaries/cif_core.dic'
dictionary named 'cif_core.dic' version 2.4.1 from 2010-06-29.

Automatic conversion script
Id: cif_fix_enum 1527 2010-12-29 10:47:43Z saulius 

The following automatic conversions were performed:

'_symmetry_cell_setting' value 'Triclinic' changed to 'triclinic'
according to /home/saulius/struct/CIF-dictionaries/cif_core.dic
dictionary named 'cif_core.dic' version 2.4.1 from 2010-06-29.

Automatic conversion script
Id: cif_fix_values 1715 2011-07-08 13:25:40Z adriana 
;
_cod_original_cell_volume 860.7(3)
_cod_database_code 2224606
_cod_database_fobs_code 2224606

loop_
_symmetry_equiv_pos_as_xyz
'x, y, z'
'-x, -y, -z'

loop_
_atom_site_type_symbol
_atom_site_label
_atom_site_fract_x
_atom_site_fract_y
_atom_site_fract_z
_atom_site_U_iso_or_equiv
_atom_site_adp_type
_atom_site_calc_flag
_atom_site_refinement_flags
_atom_site_occupancy
_atom_site_disorder_assembly
_atom_site_disorder_group
O O1 0.4982(3) 0.1871(3) 0.6026(3) 0.0711(7) Uani d . 1 . .
O O2 0.3392(2) 0.4909(3) 0.8542(2) 0.0661(7) Uani d . 1 . .
N N1 0.4156(2) 0.3369(3) 0.7299(2) 0.0452(6) Uani d . 1 . .
N N2 0.2678(3) 0.5867(3) 0.6284(3) 0.0491(6) Uani d . 1 . .
C C1 0.3407(3) 0.4728(3) 0.7458(3) 0.0483(7) Uani d . 1 . .
C C2 0.6580(3) 0.1972(3) 0.8500(3) 0.0431(7) Uani d . 1 . .
C C3 0.1828(3) 0.7346(3) 0.6372(4) 0.0596(9) Uani d . 1 . .
H H3A 0.1960 0.8147 0.5494 0.072 Uiso calc R 1 . .
H H3B 0.2227 0.7467 0.7105 0.072 Uiso calc R 1 . .
C C4 0.3402(3) 0.4340(4) 0.4937(3) 0.0562(8) Uani d . 1 . .
H H4 0.3370 0.4235 0.4099 0.067 Uiso calc R 1 . .
C C5 0.2677(3) 0.5635(4) 0.5079(3) 0.0543(8) Uani d . 1 . .
H H5 0.2143 0.6422 0.4330 0.065 Uiso calc R 1 . .
C C6 0.7652(3) 0.0843(3) 0.8165(3) 0.0529(8) Uani d . 1 . .
H H6 0.7358 0.0149 0.7973 0.064 Uiso calc R 1 . .
C C7 0.4931(3) 0.2105(3) 0.8525(3) 0.0521(8) Uani d . 1 . .
H H7A 0.4827 0.1170 0.8550 0.063 Uiso calc R 1 . .
H H7B 0.4451 0.2249 0.9372 0.063 Uiso calc R 1 . .
C C8 -0.2911(3) 0.7765(3) 0.7206(3) 0.0492(8) Uani d . 1 . .
C C9 0.4242(3) 0.3092(4) 0.6070(3) 0.0526(8) Uani d . 1 . .
C C10 -0.0848(4) 0.8346(4) 0.5629(3) 0.0577(8) Uani d . 1 . .
H H10 -0.0510 0.8844 0.4730 0.069 Uiso calc R 1 . .
C C11 0.0171(3) 0.7490(3) 0.6673(3) 0.0473(7) Uani d . 1 . .
C C12 0.9150(4) 0.0739(4) 0.8113(3) 0.0614(9) Uani d . 1 . .
H H12 0.9854 -0.0040 0.7901 0.074 Uiso calc R 1 . .
C C13 -0.0374(4) 0.6768(4) 0.7999(3) 0.0599(9) Uani d . 1 . .
H H13 0.0286 0.6189 0.8726 0.072 Uiso calc R 1 . .
C C14 -0.1891(4) 0.6899(3) 0.8254(3) 0.0582(9) Uani d . 1 . .
H H14 -0.2231 0.6392 0.9150 0.070 Uiso calc R 1 . .
C C15 0.9639(4) 0.1749(4) 0.8365(3) 0.0630(10) Uani d . 1 . .
C C16 -0.4572(3) 0.7930(4) 0.7502(4) 0.0696(10) Uani d . 1 . .
H H16A -0.5029 0.8770 0.7787 0.104 Uiso calc R 1 . .
H H16B -0.4712 0.7025 0.8235 0.104 Uiso calc R 1 . .
H H16C -0.5030 0.8099 0.6671 0.104 Uiso calc R 1 . .
C C17 0.7049(4) 0.2967(4) 0.8803(3) 0.0601(9) Uani d . 1 . .
H H17 0.6349 0.3714 0.9064 0.072 Uiso calc R 1 . .
C C18 -0.2361(4) 0.8480(4) 0.5894(4) 0.0610(9) Uani d . 1 . .
H H18 -0.3022 0.9066 0.5168 0.073 Uiso calc R 1 . .
C C19 0.8569(4) 0.2856(4) 0.8720(4) 0.0717(11) Uani d . 1 . .
H H19 0.8869 0.3548 0.8909 0.086 Uiso calc R 1 . .
C C20 1.1291(4) 0.1673(6) 0.8239(4) 0.1041(16) Uani d . 1 . .
H H20A 1.1884 0.0636 0.8601 0.156 Uiso calc R 1 . .
H H20B 1.1462 0.2195 0.8764 0.156 Uiso calc R 1 . .
H H20C 1.1572 0.2137 0.7274 0.156 Uiso calc R 1 . .

loop_
_atom_site_aniso_label
_atom_site_aniso_U_11
_atom_site_aniso_U_22
_atom_site_aniso_U_33
_atom_site_aniso_U_12
_atom_site_aniso_U_13
_atom_site_aniso_U_23
O1 0.0713(16) 0.0577(15) 0.0837(18) -0.0011(12) -0.0192(13) -0.0334(13)
O2 0.0646(15) 0.0773(16) 0.0552(14) -0.0105(12) -0.0044(11) -0.0303(13)
N1 0.0379(13) 0.0480(15) 0.0434(14) -0.0112(11) -0.0041(11) -0.0106(12)
N2 0.0424(14) 0.0438(14) 0.0534(16) -0.0082(11) -0.0015(12) -0.0138(12)
C1 0.0381(17) 0.0513(19) 0.052(2) -0.0148(14) 0.0023(14) -0.0162(16)
C2 0.0462(17) 0.0411(16) 0.0355(15) -0.0103(14) -0.0092(13) -0.0066(13)
C3 0.0519(19) 0.0480(19) 0.076(2) -0.0136(16) 0.0004(16) -0.0216(17)
C4 0.053(2) 0.057(2) 0.058(2) -0.0112(17) -0.0080(16) -0.0218(17)
C5 0.0481(19) 0.058(2) 0.0452(19) -0.0149(16) -0.0077(14) -0.0052(16)
C6 0.055(2) 0.0476(18) 0.0524(19) -0.0145(15) -0.0082(15) -0.0126(15)
C7 0.0487(18) 0.0488(18) 0.0469(18) -0.0157(15) -0.0059(14) -0.0032(14)
C8 0.0509(19) 0.0464(18) 0.0543(19) -0.0124(15) 0.0041(15) -0.0262(15)
C9 0.0415(18) 0.054(2) 0.062(2) -0.0143(16) -0.0056(15) -0.0203(17)
C10 0.059(2) 0.056(2) 0.0474(19) -0.0160(16) 0.0000(15) -0.0094(16)
C11 0.0463(17) 0.0376(16) 0.0568(19) -0.0090(14) -0.0008(15) -0.0192(14)
C12 0.052(2) 0.060(2) 0.054(2) -0.0038(17) -0.0051(16) -0.0103(17)
C13 0.056(2) 0.060(2) 0.0489(19) -0.0025(16) -0.0081(16) -0.0143(16)
C14 0.060(2) 0.054(2) 0.0499(19) -0.0094(17) 0.0092(16) -0.0181(16)
C15 0.050(2) 0.073(2) 0.047(2) -0.0214(19) -0.0100(15) 0.0015(17)
C16 0.053(2) 0.081(3) 0.083(3) -0.0202(18) 0.0078(18) -0.042(2)
C17 0.058(2) 0.056(2) 0.068(2) -0.0105(17) -0.0118(17) -0.0254(17)
C18 0.051(2) 0.070(2) 0.057(2) -0.0112(17) -0.0121(16) -0.0191(18)
C19 0.075(3) 0.072(2) 0.079(3) -0.034(2) -0.024(2) -0.021(2)
C20 0.055(2) 0.149(4) 0.084(3) -0.042(3) -0.010(2) -0.007(3)

loop_
_atom_type_symbol
_atom_type_description
_atom_type_scat_dispersion_real
_atom_type_scat_dispersion_imag
_atom_type_scat_source
C C 0.0033 0.0016 'International Tables Vol C Tables 4.2.6.8 and 6.1.1.4'
H H 0.0000 0.0000 'International Tables Vol C Tables 4.2.6.8 and 6.1.1.4'
N N 0.0061 0.0033 'International Tables Vol C Tables 4.2.6.8 and 6.1.1.4'
O O 0.0106 0.0060 'International Tables Vol C Tables 4.2.6.8 and 6.1.1.4'

loop_
_geom_angle_atom_site_label_1
_geom_angle_atom_site_label_2
_geom_angle_atom_site_label_3
_geom_angle_site_symmetry_1
_geom_angle_site_symmetry_3
_geom_angle
_geom_angle_publ_flag
C1 N1 C9 . . 125.6(3) ?
C1 N1 C7 . . 117.3(3) ?
C9 N1 C7 . . 117.1(3) ?
C5 N2 C1 . . 121.7(3) ?
C5 N2 C3 . . 119.8(3) ?
C1 N2 C3 . . 118.5(3) ?
O2 C1 N2 . . 122.4(3) ?
O2 C1 N1 . . 122.7(3) ?
N2 C1 N1 . . 114.9(3) ?
C17 C2 C6 . . 118.5(3) ?
C17 C2 C7 . . 121.2(3) ?
C6 C2 C7 . . 120.3(3) ?
N2 C3 C11 . . 111.9(2) ?
N2 C3 H3A . . 109.2 ?
C11 C3 H3A . . 109.2 ?
N2 C3 H3B . . 109.2 ?
C11 C3 H3B . . 109.2 ?
H3A C3 H3B . . 107.9 ?
C5 C4 C9 . . 120.5(3) ?
C5 C4 H4 . . 119.8 ?
C9 C4 H4 . . 119.8 ?
C4 C5 N2 . . 122.8(3) ?
C4 C5 H5 . . 118.6 ?
N2 C5 H5 . . 118.6 ?
C12 C6 C2 . . 120.5(3) ?
C12 C6 H6 . . 119.8 ?
C2 C6 H6 . . 119.8 ?
N1 C7 C2 . . 112.6(2) ?
N1 C7 H7A . . 109.1 ?
C2 C7 H7A . . 109.1 ?
N1 C7 H7B . . 109.1 ?
C2 C7 H7B . . 109.1 ?
H7A C7 H7B . . 107.8 ?
C18 C8 C14 . . 117.5(3) ?
C18 C8 C16 . . 121.4(3) ?
C14 C8 C16 . . 121.1(3) ?
O1 C9 N1 . . 120.2(3) ?
O1 C9 C4 . . 125.3(3) ?
N1 C9 C4 . . 114.4(3) ?
C18 C10 C11 . . 121.3(3) ?
C18 C10 H10 . . 119.4 ?
C11 C10 H10 . . 119.4 ?
C10 C11 C13 . . 117.7(3) ?
C10 C11 C3 . . 120.8(3) ?
C13 C11 C3 . . 121.5(3) ?
C6 C12 C15 . . 122.0(3) ?
C6 C12 H12 . . 119.0 ?
C15 C12 H12 . . 119.0 ?
C14 C13 C11 . . 120.7(3) ?
C14 C13 H13 . . 119.6 ?
C11 C13 H13 . . 119.6 ?
C8 C14 C13 . . 121.5(3) ?
C8 C14 H14 . . 119.3 ?
C13 C14 H14 . . 119.3 ?
C12 C15 C19 . . 117.3(3) ?
C12 C15 C20 . . 121.7(4) ?
C19 C15 C20 . . 120.9(4) ?
C8 C16 H16A . . 109.5 ?
C8 C16 H16B . . 109.5 ?
H16A C16 H16B . . 109.5 ?
C8 C16 H16C . . 109.5 ?
H16A C16 H16C . . 109.5 ?
H16B C16 H16C . . 109.5 ?
C2 C17 C19 . . 120.1(3) ?
C2 C17 H17 . . 120.0 ?
C19 C17 H17 . . 120.0 ?
C10 C18 C8 . . 121.4(3) ?
C10 C18 H18 . . 119.3 ?
C8 C18 H18 . . 119.3 ?
C15 C19 C17 . . 121.6(3) ?
C15 C19 H19 . . 119.2 ?
C17 C19 H19 . . 119.2 ?
C15 C20 H20A . . 109.5 ?
C15 C20 H20B . . 109.5 ?
H20A C20 H20B . . 109.5 ?
C15 C20 H20C . . 109.5 ?
H20A C20 H20C . . 109.5 ?
H20B C20 H20C . . 109.5 ?

loop_
_geom_bond_atom_site_label_1
_geom_bond_atom_site_label_2
_geom_bond_site_symmetry_2
_geom_bond_distance
_geom_bond_publ_flag
O1 C9 . 1.221(4) ?
O2 C1 . 1.215(3) ?
N1 C1 . 1.390(4) ?
N1 C9 . 1.405(4) ?
N1 C7 . 1.478(3) ?
N2 C5 . 1.370(4) ?
N2 C1 . 1.386(4) ?
N2 C3 . 1.482(4) ?
C2 C17 . 1.376(4) ?
C2 C6 . 1.381(4) ?
C2 C7 . 1.512(4) ?
C3 C11 . 1.512(4) ?
C3 H3A . 0.9700 ?
C3 H3B . 0.9700 ?
C4 C5 . 1.322(4) ?
C4 C9 . 1.439(4) ?
C4 H4 . 0.9300 ?
C5 H5 . 0.9300 ?
C6 C12 . 1.375(4) ?
C6 H6 . 0.9300 ?
C7 H7A . 0.9700 ?
C7 H7B . 0.9700 ?
C8 C18 . 1.374(4) ?
C8 C14 . 1.382(4) ?
C8 C16 . 1.513(4) ?
C10 C18 . 1.381(4) ?
C10 C11 . 1.378(4) ?
C10 H10 . 0.9300 ?
C11 C13 . 1.383(4) ?
C12 C15 . 1.371(5) ?
C12 H12 . 0.9300 ?
C13 C14 . 1.383(4) ?
C13 H13 . 0.9300 ?
C14 H14 . 0.9300 ?
C15 C19 . 1.375(5) ?
C15 C20 . 1.520(4) ?
C16 H16A . 0.9600 ?
C16 H16B . 0.9600 ?
C16 H16C . 0.9600 ?
C17 C19 . 1.391(4) ?
C17 H17 . 0.9300 ?
C18 H18 . 0.9300 ?
C19 H19 . 0.9300 ?
C20 H20A . 0.9600 ?
C20 H20B . 0.9600 ?
C20 H20C . 0.9600 ?

loop_
_geom_hbond_atom_site_label_D
_geom_hbond_atom_site_label_H
_geom_hbond_atom_site_label_A
_geom_hbond_site_symmetry_A
_geom_hbond_distance_DH
_geom_hbond_distance_HA
_geom_hbond_distance_DA
_geom_hbond_angle_DHA
C14 H14 O2 2_567 0.93 2.50 3.430(4) 174.3

loop_
_geom_torsion_atom_site_label_1
_geom_torsion_atom_site_label_2
_geom_torsion_atom_site_label_3
_geom_torsion_atom_site_label_4
_geom_torsion_site_symmetry_1
_geom_torsion_site_symmetry_2
_geom_torsion_site_symmetry_3
_geom_torsion_site_symmetry_4
_geom_torsion
_geom_torsion_publ_flag
C5 N2 C1 O2 . . . . -178.4(3) ?
C3 N2 C1 O2 . . . . -1.2(4) ?
C5 N2 C1 N1 . . . . 1.6(4) ?
C3 N2 C1 N1 . . . . 178.9(2) ?
C9 N1 C1 O2 . . . . -178.8(3) ?
C7 N1 C1 O2 . . . . 1.1(4) ?
C9 N1 C1 N2 . . . . 1.2(4) ?
C7 N1 C1 N2 . . . . -178.9(2) ?
C5 N2 C3 C11 . . . . 80.2(3) ?
C1 N2 C3 C11 . . . . -97.2(3) ?
C9 C4 C5 N2 . . . . 0.0(5) ?
C1 N2 C5 C4 . . . . -2.2(4) ?
C3 N2 C5 C4 . . . . -179.5(3) ?
C17 C2 C6 C12 . . . . -1.1(4) ?
C7 C2 C6 C12 . . . . 178.7(3) ?
C1 N1 C7 C2 . . . . -95.8(3) ?
C9 N1 C7 C2 . . . . 84.1(3) ?
C17 C2 C7 N1 . . . . 74.8(4) ?
C6 C2 C7 N1 . . . . -105.0(3) ?
C1 N1 C9 O1 . . . . 177.0(3) ?
C7 N1 C9 O1 . . . . -2.8(4) ?
C1 N1 C9 C4 . . . . -3.2(4) ?
C7 N1 C9 C4 . . . . 176.9(2) ?
C5 C4 C9 O1 . . . . -177.7(3) ?
C5 C4 C9 N1 . . . . 2.5(4) ?
C18 C10 C11 C13 . . . . -0.1(5) ?
C18 C10 C11 C3 . . . . 179.8(3) ?
N2 C3 C11 C10 . . . . -103.7(3) ?
N2 C3 C11 C13 . . . . 76.1(4) ?
C2 C6 C12 C15 . . . . -1.1(5) ?
C10 C11 C13 C14 . . . . 0.5(5) ?
C3 C11 C13 C14 . . . . -179.3(3) ?
C18 C8 C14 C13 . . . . 0.8(5) ?
C16 C8 C14 C13 . . . . -178.6(3) ?
C11 C13 C14 C8 . . . . -0.9(5) ?
C6 C12 C15 C19 . . . . 2.1(5) ?
C6 C12 C15 C20 . . . . -177.1(3) ?
C6 C2 C17 C19 . . . . 2.3(5) ?
C7 C2 C17 C19 . . . . -177.5(3) ?
C11 C10 C18 C8 . . . . 0.0(5) ?
C14 C8 C18 C10 . . . . -0.3(5) ?
C16 C8 C18 C10 . . . . 179.0(3) ?
C12 C15 C19 C17 . . . . -0.9(5) ?
C20 C15 C19 C17 . . . . 178.3(3) ?
C2 C17 C19 C15 . . . . -1.3(5) ?

loop_
_cod_related_entry_id
_cod_related_entry_database
_cod_related_entry_code
1 ChemSpider 23952579
